data_2230141
loop_
_publ_author_name
'Seo, Daniel M.'
'Boyle, Paul D.'
'Henderson, Wesley A.'

_publ_section_title
;
 Poly[bis(acetonitrile-\k<i>N</i>)bis[\m~3~-bis(trifluoromethanesulfonyl)imido-\k^4^<i>O</i>,<i>O</i>':<i>O</i>'':<i>O</i>''']dilithium]
;
_journal_coeditor_code SI2342
_journal_issue 5
_journal_name_full 'Acta Crystallographica Section E'
_journal_page_first m534
_journal_paper_doi 10.1107/S1600536811011561
_journal_volume 67
_journal_year 2011
_chemical_formula_iupac '[Li2 (C2 F6 N O4 S2)2 (C2 H3 N)2]'
_chemical_formula_moiety 'C8 H6 F12 Li2 N4 O8 S4'
_chemical_formula_sum 'C8 H6 F12 Li2 N4 O8 S4'
_chemical_formula_weight 656.29
_chemical_melting_point 315.68
_chemical_name_common
;
(acetonitrile)~1~:lithium bis(trifluoromethanesulfonyl)imide
;
_chemical_name_systematic
;
Poly[bis(acetonitrile-\k<i>N</i>)bis[\m~3~-
bis(trifluoromethanesulfonyl)imido-\k^4^<i>O</i>,<i>O</i>':<i>O</i>'':
<i>O</i>''']dilithium]
;
_space_group_IT_number 14
_symmetry_cell_setting monoclinic
_symmetry_space_group_name_Hall '-P 2yn'
_symmetry_space_group_name_H-M 'P 1 21/n 1'
_atom_sites_solution_hydrogens geom
_atom_sites_solution_primary direct
_atom_sites_solution_secondary difmap
_audit_creation_method SHELXL-97
_cell_angle_alpha 90.00
_cell_angle_beta 90.8483(10)
_cell_angle_gamma 90.00
_cell_formula_units_Z 4
_cell_length_a 10.8654(2)
_cell_length_b 11.0610(2)
_cell_length_c 19.1778(3)
_cell_measurement_reflns_used 4162
_cell_measurement_temperature 110
_cell_measurement_theta_max 65.81
_cell_measurement_theta_min 4.61
_cell_volume 2304.58(7)
_computing_cell_refinement 'SAINT (Bruker, 2009)'
_computing_data_collection 'APEX2 (Bruker, 2009)'
_computing_data_reduction 'SAINT (Bruker, 2009)'
_computing_molecular_graphics 'ORTEP-3 (Farrugia, 1997)'
_computing_publication_material 'cif2tables.py (Boyle, 2008)'
_computing_structure_refinement 'SHELXTL (Sheldrick, 2008)'
_computing_structure_solution 'SIR92 (Altomare <i>et al.</i>, 1994)'
_diffrn_ambient_temperature 110
_diffrn_measured_fraction_theta_full 0.981
_diffrn_measured_fraction_theta_max 0.981
_diffrn_measurement_device_type 'Bruker--Nonius X8 APEXII'
_diffrn_measurement_method '\w and \f scans'
_diffrn_radiation_monochromator graphite
_diffrn_radiation_source 'fine-focus sealed tube'
_diffrn_radiation_type CuK\a
_diffrn_radiation_wavelength 1.54178
_diffrn_reflns_av_R_equivalents 0.0406
_diffrn_reflns_av_sigmaI/netI 0.0493
_diffrn_reflns_limit_h_max 12
_diffrn_reflns_limit_h_min -12
_diffrn_reflns_limit_k_max 9
_diffrn_reflns_limit_k_min -13
_diffrn_reflns_limit_l_max 22
_diffrn_reflns_limit_l_min -22
_diffrn_reflns_number 9937
_diffrn_reflns_theta_full 66.18
_diffrn_reflns_theta_max 66.18
_diffrn_reflns_theta_min 4.61
_diffrn_standards_decay_% 0
_diffrn_standards_interval_count 0
_diffrn_standards_interval_time 0
_diffrn_standards_number 0
_exptl_absorpt_coefficient_mu 5.158
_exptl_absorpt_correction_T_max 0.5117
_exptl_absorpt_correction_T_min 0.2321
_exptl_absorpt_correction_type multi-scan
_exptl_absorpt_process_details '(SADABS; Bruker, 2009)'
_exptl_crystal_colour colourless
_exptl_crystal_density_diffrn 1.892
_exptl_crystal_density_method 'not measured'
_exptl_crystal_description plate
_exptl_crystal_F_000 1296
_exptl_crystal_size_max 0.40
_exptl_crystal_size_mid 0.20
_exptl_crystal_size_min 0.15
_refine_diff_density_max 0.663
_refine_diff_density_min -0.494
_refine_ls_extinction_method none
_refine_ls_goodness_of_fit_ref 1.067
_refine_ls_hydrogen_treatment constr
_refine_ls_matrix_type full
_refine_ls_number_parameters 348
_refine_ls_number_reflns 3950
_refine_ls_number_restraints 0
_refine_ls_restrained_S_all 1.067
_refine_ls_R_factor_all 0.0459
_refine_ls_R_factor_gt 0.0409
_refine_ls_shift/su_max 0.001
_refine_ls_shift/su_mean 0.000
_refine_ls_structure_factor_coef Fsqd
_refine_ls_weighting_details ' w=1/[\s^2^(Fo^2^)+(0.0689P)^2^+0.1796P] where P=(Fo^2^+2Fc^2^)/3'
_refine_ls_weighting_scheme calc
_refine_ls_wR_factor_gt 0.1043
_refine_ls_wR_factor_ref 0.1076
_reflns_number_gt 3482
_reflns_number_total 3950
_reflns_threshold_expression >2sigma(I)
_cod_data_source_file si2342.cif
_cod_data_source_block I
_cod_original_sg_symbol_H-M 'P 21/n'
_cod_database_code 2230141
_cod_database_fobs_code 2230141

loop_
_symmetry_equiv_pos_as_xyz
'x, y, z'
'-x+1/2, y+1/2, -z+1/2'
'-x, -y, -z'
'x-1/2, -y-1/2, z-1/2'

loop_
_atom_site_type_symbol
_atom_site_label
_atom_site_fract_x
_atom_site_fract_y
_atom_site_fract_z
_atom_site_U_iso_or_equiv
_atom_site_adp_type
_atom_site_calc_flag
_atom_site_refinement_flags
_atom_site_occupancy
_atom_site_disorder_assembly
_atom_site_disorder_group
Li Li1 1.0000 -0.5000 0.5000 0.0241(13) Uani d S 1 . .
Li Li2 1.0000 0.0000 0.5000 0.0319(15) Uani d S 1 . .
Li Li3 1.2401(4) -0.2523(4) 0.7428(2) 0.0212(8) Uani d . 1 . .
S S1 0.86669(5) -0.27813(5) 0.57295(3) 0.01533(16) Uani d . 1 . .
S S2 1.02904(5) -0.40779(5) 0.65910(3) 0.01465(16) Uani d . 1 . .
O O1 0.86025(16) -0.38148(16) 0.52784(9) 0.0198(4) Uani d . 1 . .
O O2 0.88818(17) -0.16218(16) 0.54296(10) 0.0242(4) Uani d . 1 . .
O O3 1.05935(15) -0.48372(15) 0.60138(9) 0.0189(4) Uani d . 1 . .
O O4 1.12685(17) -0.37177(16) 0.70505(10) 0.0235(4) Uani d . 1 . .
N N1 0.9472(2) -0.29426(18) 0.64117(11) 0.0189(4) Uani d . 1 . .
C C1 0.7103(2) -0.2650(3) 0.60816(15) 0.0259(6) Uani d . 1 . .
F F1 0.63021(15) -0.26086(15) 0.55589(10) 0.0322(4) Uani d . 1 . .
F F2 0.70074(18) -0.1660(2) 0.64600(12) 0.0514(6) Uani d . 1 . .
F F3 0.68438(17) -0.3600(2) 0.64704(11) 0.0514(6) Uani d . 1 . .
C C2 0.9349(3) -0.5030(2) 0.71598(14) 0.0223(5) Uani d . 1 . .
F F4 0.83885(15) -0.54657(15) 0.68038(9) 0.0322(4) Uani d . 1 . .
F F5 0.89314(17) -0.43864(16) 0.76878(8) 0.0338(4) Uani d . 1 . .
F F6 1.00206(18) -0.59308(15) 0.74022(10) 0.0387(4) Uani d . 1 . .
S S3 1.17709(5) -0.22534(5) 0.47597(3) 0.01494(16) Uani d . 1 . .
S S4 1.22060(5) -0.09504(5) 0.59873(3) 0.01427(16) Uani d . 1 . .
O O5 1.11998(18) -0.34116(16) 0.46985(9) 0.0227(4) Uani d . 1 . .
O O6 1.11351(17) -0.12146(16) 0.44846(9) 0.0211(4) Uani d . 1 . .
O O7 1.11864(15) -0.01780(16) 0.58177(9) 0.0194(4) Uani d . 1 . .
O O8 1.23617(17) -0.13043(16) 0.66994(9) 0.0223(4) Uani d . 1 . .
N N2 1.23502(19) -0.21021(18) 0.55127(11) 0.0182(4) Uani d . 1 . .
C C3 1.3146(3) -0.2392(2) 0.42186(15) 0.0237(5) Uani d . 1 . .
F F7 1.28089(18) -0.24474(16) 0.35552(9) 0.0344(4) Uani d . 1 . .
F F8 1.38759(17) -0.1450(2) 0.43007(10) 0.0463(5) Uani d . 1 . .
F F9 1.3759(2) -0.3386(2) 0.43789(11) 0.0532(6) Uani d . 1 . .
C C4 1.3576(2) -0.0027(2) 0.58387(14) 0.0202(5) Uani d . 1 . .
F F10 1.36085(16) 0.08703(15) 0.62945(10) 0.0336(4) Uani d . 1 . .
F F11 1.35530(15) 0.04254(15) 0.52012(9) 0.0305(4) Uani d . 1 . .
F F12 1.45820(14) -0.06888(15) 0.59205(10) 0.0310(4) Uani d . 1 . .
N N3 1.3951(2) -0.3487(2) 0.75516(13) 0.0278(5) Uani d . 1 . .
C C5 1.4711(2) -0.4159(2) 0.76885(14) 0.0234(6) Uani d . 1 . .
C C6 1.5678(3) -0.5024(3) 0.78594(15) 0.0285(6) Uani d . 1 . .
H H61 1.6388 -0.4879 0.7562 0.043 Uiso calc R 1 . .
H H62 1.5371 -0.5847 0.7782 0.043 Uiso calc R 1 . .
H H63 1.5927 -0.4929 0.8350 0.043 Uiso calc R 1 . .
N N4 1.1814(2) -0.1550(2) 0.82413(12) 0.0289(5) Uani d . 1 . .
C C7 1.1632(3) -0.0855(2) 0.86648(14) 0.0240(6) Uani d . 1 . .
C C8 1.1392(3) 0.0036(3) 0.92008(15) 0.0274(6) Uani d . 1 . .
H H81 1.1588 0.0844 0.9025 0.041 Uiso calc R 1 . .
H H82 1.1904 -0.0138 0.9614 0.041 Uiso calc R 1 . .
H H83 1.0521 0.0004 0.9326 0.041 Uiso calc R 1 . .

loop_
_atom_site_aniso_label
_atom_site_aniso_U_11
_atom_site_aniso_U_22
_atom_site_aniso_U_33
_atom_site_aniso_U_12
_atom_site_aniso_U_13
_atom_site_aniso_U_23
Li1 0.031(3) 0.027(3) 0.014(3) 0.008(2) -0.001(2) -0.004(2)
Li2 0.038(4) 0.036(4) 0.021(3) 0.019(3) -0.010(3) -0.005(3)
Li3 0.030(2) 0.0212(19) 0.0124(19) -0.0019(16) -0.0045(17) 0.0002(16)
S1 0.0196(3) 0.0144(3) 0.0120(3) 0.00129(19) 0.0004(2) -0.0002(2)
S2 0.0209(3) 0.0143(3) 0.0088(3) -0.0003(2) -0.0007(2) 0.0000(2)
O1 0.0244(9) 0.0204(8) 0.0145(8) 0.0041(7) -0.0042(7) -0.0033(7)
O2 0.0284(9) 0.0179(9) 0.0261(10) -0.0009(7) -0.0054(7) 0.0072(7)
O3 0.0248(9) 0.0192(8) 0.0126(8) 0.0044(6) 0.0010(7) -0.0002(7)
O4 0.0298(9) 0.0212(9) 0.0195(9) -0.0012(7) -0.0070(7) 0.0025(7)
N1 0.0288(11) 0.0145(9) 0.0133(10) 0.0030(8) -0.0010(8) -0.0031(8)
C1 0.0219(13) 0.0309(14) 0.0249(14) 0.0058(10) 0.0050(11) 0.0002(11)
F1 0.0226(8) 0.0376(9) 0.0362(10) 0.0036(6) -0.0033(7) 0.0029(7)
F2 0.0379(10) 0.0616(13) 0.0549(12) 0.0145(9) 0.0075(9) -0.0308(11)
F3 0.0339(9) 0.0677(14) 0.0532(12) 0.0096(9) 0.0184(9) 0.0374(11)
C2 0.0310(13) 0.0187(12) 0.0173(12) 0.0000(10) 0.0041(11) 0.0028(10)
F4 0.0324(8) 0.0305(8) 0.0337(9) -0.0125(7) 0.0053(7) -0.0030(7)
F5 0.0455(10) 0.0399(9) 0.0165(8) -0.0008(7) 0.0135(7) -0.0035(7)
F6 0.0452(10) 0.0294(9) 0.0418(10) 0.0070(7) 0.0111(8) 0.0208(8)
S3 0.0207(3) 0.0140(3) 0.0102(3) -0.0003(2) 0.0020(2) -0.0006(2)
S4 0.0196(3) 0.0143(3) 0.0090(3) -0.00059(19) -0.0006(2) 0.0010(2)
O5 0.0367(10) 0.0172(8) 0.0141(8) -0.0066(7) 0.0034(7) -0.0030(7)
O6 0.0297(9) 0.0206(9) 0.0129(8) 0.0053(7) -0.0016(7) -0.0008(7)
O7 0.0216(8) 0.0219(8) 0.0148(8) 0.0032(7) -0.0004(7) -0.0040(7)
O8 0.0336(9) 0.0208(8) 0.0123(8) -0.0018(7) -0.0010(7) 0.0009(7)
N2 0.0249(10) 0.0152(9) 0.0143(10) 0.0029(7) -0.0021(8) 0.0006(8)
C3 0.0274(13) 0.0244(12) 0.0195(13) -0.0011(10) 0.0074(10) -0.0037(10)
F7 0.0470(10) 0.0403(9) 0.0162(8) -0.0102(7) 0.0124(7) -0.0057(7)
F8 0.0400(10) 0.0579(12) 0.0417(11) -0.0271(9) 0.0201(8) -0.0218(9)
F9 0.0543(12) 0.0562(13) 0.0499(12) 0.0327(10) 0.0257(10) 0.0126(10)
C4 0.0225(12) 0.0198(12) 0.0182(12) -0.0019(9) 0.0020(10) -0.0005(10)
F10 0.0370(9) 0.0275(8) 0.0366(10) -0.0109(7) 0.0078(7) -0.0144(7)
F11 0.0374(9) 0.0285(8) 0.0258(8) -0.0067(7) 0.0066(7) 0.0096(7)
F12 0.0205(7) 0.0323(8) 0.0402(10) 0.0021(6) -0.0004(7) 0.0014(7)
N3 0.0307(12) 0.0214(11) 0.0311(13) -0.0008(10) -0.0080(10) 0.0037(10)
C5 0.0284(13) 0.0240(13) 0.0177(13) -0.0068(11) -0.0007(10) 0.0017(10)
C6 0.0331(14) 0.0303(14) 0.0223(14) 0.0057(11) 0.0032(11) 0.0059(11)
N4 0.0486(14) 0.0224(11) 0.0157(11) -0.0041(10) 0.0017(10) -0.0001(10)
C7 0.0328(14) 0.0217(13) 0.0174(13) -0.0022(10) -0.0018(11) 0.0041(11)
C8 0.0313(14) 0.0273(14) 0.0236(14) -0.0007(10) 0.0019(11) -0.0061(11)

loop_
_atom_type_symbol
_atom_type_description
_atom_type_scat_dispersion_real
_atom_type_scat_dispersion_imag
_atom_type_scat_source
C C 0.0181 0.0091 'International Tables Vol C Tables 4.2.6.8 and 6.1.1.4'
H H 0.0000 0.0000 'International Tables Vol C Tables 4.2.6.8 and 6.1.1.4'
F F 0.0727 0.0534 'International Tables Vol C Tables 4.2.6.8 and 6.1.1.4'
Li Li 0.0008 0.0003 'International Tables Vol C Tables 4.2.6.8 and 6.1.1.4'
N N 0.0311 0.0180 'International Tables Vol C Tables 4.2.6.8 and 6.1.1.4'
O O 0.0492 0.0322 'International Tables Vol C Tables 4.2.6.8 and 6.1.1.4'
S S 0.3331 0.5567 'International Tables Vol C Tables 4.2.6.8 and 6.1.1.4'

loop_
_geom_angle_atom_site_label_1
_geom_angle_atom_site_label_2
_geom_angle_atom_site_label_3
_geom_angle_site_symmetry_1
_geom_angle_site_symmetry_3
_geom_angle
_geom_angle_publ_flag
O3 Li1 O3 3_746 . 180.00(3) ?
O3 Li1 O1 3_746 . 94.49(7) ?
O3 Li1 O1 . . 85.51(7) ?
O3 Li1 O1 3_746 3_746 85.51(7) ?
O3 Li1 O1 . 3_746 94.49(7) ?
O1 Li1 O1 . 3_746 180.00(9) ?
O3 Li1 O5 3_746 3_746 89.99(7) ?
O3 Li1 O5 . 3_746 90.01(7) ?
O1 Li1 O5 . 3_746 89.90(7) ?
O1 Li1 O5 3_746 3_746 90.10(7) ?
O3 Li1 O5 3_746 . 90.01(7) ?
O3 Li1 O5 . . 89.99(7) ?
O1 Li1 O5 . . 90.10(7) ?
O1 Li1 O5 3_746 . 89.90(7) ?
O5 Li1 O5 3_746 . 180.00(8) ?
O7 Li2 O7 3_756 . 180.00(6) ?
O7 Li2 O6 3_756 3_756 86.00(7) ?
O7 Li2 O6 . 3_756 94.00(7) ?
O7 Li2 O6 3_756 . 94.00(7) ?
O7 Li2 O6 . . 86.00(7) ?
O6 Li2 O6 3_756 . 180.00(8) ?
O7 Li2 O2 3_756 . 91.11(7) ?
O7 Li2 O2 . . 88.89(7) ?
O6 Li2 O2 3_756 . 90.76(7) ?
O6 Li2 O2 . . 89.24(7) ?
O7 Li2 O2 3_756 3_756 88.89(7) ?
O7 Li2 O2 . 3_756 91.11(7) ?
O6 Li2 O2 3_756 3_756 89.24(7) ?
O6 Li2 O2 . 3_756 90.76(7) ?
O2 Li2 O2 . 3_756 180.00(6) ?
O4 Li3 O8 . . 101.3(2) ?
O4 Li3 N3 . . 102.0(2) ?
O8 Li3 N3 . . 117.6(2) ?
O4 Li3 N4 . . 116.6(2) ?
O8 Li3 N4 . . 100.6(2) ?
N3 Li3 N4 . . 118.1(2) ?
O2 S1 O1 . . 118.69(11) ?
O2 S1 N1 . . 110.18(11) ?
O1 S1 N1 . . 115.64(11) ?
O2 S1 C1 . . 103.54(12) ?
O1 S1 C1 . . 104.28(12) ?
N1 S1 C1 . . 102.06(12) ?
O4 S2 O3 . . 117.61(11) ?
O4 S2 N1 . . 108.98(11) ?
O3 S2 N1 . . 115.77(11) ?
O4 S2 C2 . . 102.09(12) ?
O3 S2 C2 . . 105.03(11) ?
N1 S2 C2 . . 105.62(12) ?
S1 O1 Li1 . . 128.84(11) ?
S1 O2 Li2 . . 157.89(12) ?
S2 O3 Li1 . . 135.48(11) ?
S2 O4 Li3 . . 152.09(18) ?
S1 N1 S2 . . 125.29(13) ?
F1 C1 F2 . . 109.5(2) ?
F1 C1 F3 . . 108.2(2) ?
F2 C1 F3 . . 109.3(3) ?
F1 C1 S1 . . 109.02(19) ?
F2 C1 S1 . . 110.3(2) ?
F3 C1 S1 . . 110.43(18) ?
F6 C2 F5 . . 109.4(2) ?
F6 C2 F4 . . 109.5(2) ?
F5 C2 F4 . . 108.2(2) ?
F6 C2 S2 . . 109.43(18) ?
F5 C2 S2 . . 110.27(18) ?
F4 C2 S2 . . 110.04(18) ?
O5 S3 O6 . . 118.77(12) ?
O5 S3 N2 . . 109.75(11) ?
O6 S3 N2 . . 115.79(11) ?
O5 S3 C3 . . 103.57(11) ?
O6 S3 C3 . . 104.46(12) ?
N2 S3 C3 . . 102.08(12) ?
O8 S4 O7 . . 117.44(11) ?
O8 S4 N2 . . 108.63(11) ?
O7 S4 N2 . . 115.75(11) ?
O8 S4 C4 . . 102.51(12) ?
O7 S4 C4 . . 105.05(11) ?
N2 S4 C4 . . 105.86(11) ?
S3 O5 Li1 . . 157.68(11) ?
S3 O6 Li2 . . 128.77(11) ?
S4 O7 Li2 . . 135.66(11) ?
S4 O8 Li3 . . 151.60(18) ?
S4 N2 S3 . . 125.01(13) ?
F8 C3 F9 . . 109.2(3) ?
F8 C3 F7 . . 108.1(2) ?
F9 C3 F7 . . 108.5(2) ?
F8 C3 S3 . . 111.08(18) ?
F9 C3 S3 . . 110.49(19) ?
F7 C3 S3 . . 109.38(19) ?
F11 C4 F10 . . 109.1(2) ?
F11 C4 F12 . . 108.9(2) ?
F10 C4 F12 . . 108.8(2) ?
F11 C4 S4 . . 110.56(18) ?
F10 C4 S4 . . 109.24(17) ?
F12 C4 S4 . . 110.19(17) ?
C5 N3 Li3 . . 168.4(3) ?
N3 C5 C6 . . 179.6(3) ?
C5 C6 H61 . . 109.5 ?
C5 C6 H62 . . 109.5 ?
H61 C6 H62 . . 109.5 ?
C5 C6 H63 . . 109.5 ?
H61 C6 H63 . . 109.5 ?
H62 C6 H63 . . 109.5 ?
C7 N4 Li3 . . 167.9(3) ?
N4 C7 C8 . . 179.5(3) ?
C7 C8 H81 . . 109.5 ?
C7 C8 H82 . . 109.5 ?
H81 C8 H82 . . 109.5 ?
C7 C8 H83 . . 109.5 ?
H81 C8 H83 . . 109.5 ?
H82 C8 H83 . . 109.5 ?

loop_
_geom_bond_atom_site_label_1
_geom_bond_atom_site_label_2
_geom_bond_site_symmetry_2
_geom_bond_distance
_geom_bond_publ_flag
Li1 O3 . 2.0473(17) ?
Li1 O1 . 2.0817(17) ?
Li1 O5 . 2.2678(17) ?
Li2 O7 . 2.0247(17) ?
Li2 O6 . 2.0831(17) ?
Li2 O2 . 2.3243(18) ?
Li3 O4 . 1.940(5) ?
Li3 O8 . 1.942(5) ?
Li3 N3 . 2.004(5) ?
Li3 N4 . 2.006(5) ?
S1 O2 . 1.4263(18) ?
S1 O1 . 1.4347(18) ?
S1 N1 . 1.573(2) ?
S1 C1 . 1.844(3) ?
S2 O4 . 1.4272(19) ?
S2 O3 . 1.4317(18) ?
S2 N1 . 1.574(2) ?
S2 C2 . 1.838(3) ?
C1 F1 . 1.318(4) ?
C1 F2 . 1.318(4) ?
C1 F3 . 1.322(3) ?
C2 F6 . 1.316(3) ?
C2 F5 . 1.323(3) ?
C2 F4 . 1.329(3) ?
S3 O5 . 1.4275(18) ?
S3 O6 . 1.4370(18) ?
S3 N2 . 1.576(2) ?
S3 C3 . 1.838(3) ?
S4 O8 . 1.4284(18) ?
S4 O7 . 1.4326(18) ?
S4 N2 . 1.575(2) ?
S4 C4 . 1.831(3) ?
C3 F8 . 1.317(3) ?
C3 F9 . 1.319(3) ?
C3 F7 . 1.320(3) ?
C4 F11 . 1.321(3) ?
C4 F10 . 1.323(3) ?
C4 F12 . 1.323(3) ?
N3 C5 . 1.139(4) ?
C5 C6 . 1.455(4) ?
C6 H61 . 0.9800 ?
C6 H62 . 0.9800 ?
C6 H63 . 0.9800 ?
N4 C7 . 1.138(4) ?
C7 C8 . 1.450(4) ?
C8 H81 . 0.9800 ?
C8 H82 . 0.9800 ?
C8 H83 . 0.9800 ?

loop_
_geom_torsion_atom_site_label_1
_geom_torsion_atom_site_label_2
_geom_torsion_atom_site_label_3
_geom_torsion_atom_site_label_4
_geom_torsion_site_symmetry_1
_geom_torsion_site_symmetry_2
_geom_torsion_site_symmetry_3
_geom_torsion_site_symmetry_4
_geom_torsion
_geom_torsion_publ_flag
O2 S1 O1 Li1 . . . . 93.14(15) ?
N1 S1 O1 Li1 . . . . -41.19(18) ?
C1 S1 O1 Li1 . . . . -152.37(14) ?
O3 Li1 O1 S1 3_746 . . . -141.25(14) ?
O3 Li1 O1 S1 . . . . 38.75(14) ?
O5 Li1 O1 S1 3_746 . . . 128.77(14) ?
O5 Li1 O1 S1 . . . . -51.23(14) ?
O1 S1 O2 Li2 . . . . -86.1(3) ?
N1 S1 O2 Li2 . . . . 50.5(4) ?
C1 S1 O2 Li2 . . . . 159.0(3) ?
O7 Li2 O2 S1 3_756 . . . 137.1(3) ?
O7 Li2 O2 S1 . . . . -42.9(3) ?
O6 Li2 O2 S1 3_756 . . . -136.9(3) ?
O6 Li2 O2 S1 . . . . 43.1(3) ?
O4 S2 O3 Li1 . . . . -143.85(14) ?
N1 S2 O3 Li1 . . . . -12.6(2) ?
C2 S2 O3 Li1 . . . . 103.50(17) ?
O1 Li1 O3 S2 . . . . -9.75(15) ?
O1 Li1 O3 S2 3_746 . . . 170.25(15) ?
O5 Li1 O3 S2 3_746 . . . -99.65(16) ?
O5 Li1 O3 S2 . . . . 80.35(16) ?
O3 S2 O4 Li3 . . . . 107.9(4) ?
N1 S2 O4 Li3 . . . . -26.5(4) ?
C2 S2 O4 Li3 . . . . -137.8(4) ?
O8 Li3 O4 S2 . . . . -19.3(5) ?
N3 Li3 O4 S2 . . . . -141.1(3) ?
N4 Li3 O4 S2 . . . . 88.7(4) ?
O2 S1 N1 S2 . . . . -131.85(16) ?
O1 S1 N1 S2 . . . . 6.2(2) ?
C1 S1 N1 S2 . . . . 118.67(17) ?
O4 S2 N1 S1 . . . . 154.01(15) ?
O3 S2 N1 S1 . . . . 18.8(2) ?
C2 S2 N1 S1 . . . . -96.96(17) ?
O2 S1 C1 F1 . . . . 70.7(2) ?
O1 S1 C1 F1 . . . . -54.1(2) ?
N1 S1 C1 F1 . . . . -174.84(18) ?
O2 S1 C1 F2 . . . . -49.6(2) ?
O1 S1 C1 F2 . . . . -174.4(2) ?
N1 S1 C1 F2 . . . . 64.9(2) ?
O2 S1 C1 F3 . . . . -170.5(2) ?
O1 S1 C1 F3 . . . . 64.7(2) ?
N1 S1 C1 F3 . . . . -56.1(2) ?
O4 S2 C2 F6 . . . . -58.6(2) ?
O3 S2 C2 F6 . . . . 64.6(2) ?
N1 S2 C2 F6 . . . . -172.51(19) ?
O4 S2 C2 F5 . . . . 61.7(2) ?
O3 S2 C2 F5 . . . . -175.04(18) ?
N1 S2 C2 F5 . . . . -52.2(2) ?
O4 S2 C2 F4 . . . . -178.96(17) ?
O3 S2 C2 F4 . . . . -55.7(2) ?
N1 S2 C2 F4 . . . . 67.1(2) ?
O6 S3 O5 Li1 . . . . -88.8(3) ?
N2 S3 O5 Li1 . . . . 47.7(4) ?
C3 S3 O5 Li1 . . . . 156.1(3) ?
O3 Li1 O5 S3 3_746 . . . 139.2(3) ?
O3 Li1 O5 S3 . . . . -40.8(3) ?
O1 Li1 O5 S3 . . . . 44.7(3) ?
O1 Li1 O5 S3 3_746 . . . -135.3(3) ?
O5 S3 O6 Li2 . . . . 94.77(15) ?
N2 S3 O6 Li2 . . . . -39.14(18) ?
C3 S3 O6 Li2 . . . . -150.52(14) ?
O7 Li2 O6 S3 3_756 . . . -142.32(14) ?
O7 Li2 O6 S3 . . . . 37.68(14) ?
O2 Li2 O6 S3 . . . . -51.26(14) ?
O2 Li2 O6 S3 3_756 . . . 128.74(14) ?
O8 S4 O7 Li2 . . . . -144.13(14) ?
N2 S4 O7 Li2 . . . . -13.6(2) ?
C4 S4 O7 Li2 . . . . 102.77(16) ?
O6 Li2 O7 S4 3_756 . . . 170.77(16) ?
O6 Li2 O7 S4 . . . . -9.23(16) ?
O2 Li2 O7 S4 . . . . 80.09(16) ?
O2 Li2 O7 S4 3_756 . . . -99.91(16) ?
O7 S4 O8 Li3 . . . . 115.4(4) ?
N2 S4 O8 Li3 . . . . -18.4(4) ?
C4 S4 O8 Li3 . . . . -130.1(4) ?
O4 Li3 O8 S4 . . . . -28.7(5) ?
N3 Li3 O8 S4 . . . . 81.5(5) ?
N4 Li3 O8 S4 . . . . -148.9(3) ?
O8 S4 N2 S3 . . . . 155.10(15) ?
O7 S4 N2 S3 . . . . 20.5(2) ?
C4 S4 N2 S3 . . . . -95.43(17) ?
O5 S3 N2 S4 . . . . -133.72(15) ?
O6 S3 N2 S4 . . . . 4.1(2) ?
C3 S3 N2 S4 . . . . 116.90(17) ?
O5 S3 C3 F8 . . . . -170.8(2) ?
O6 S3 C3 F8 . . . . 64.2(2) ?
N2 S3 C3 F8 . . . . -56.7(2) ?
O5 S3 C3 F9 . . . . -49.4(2) ?
O6 S3 C3 F9 . . . . -174.4(2) ?
N2 S3 C3 F9 . . . . 64.7(2) ?
O5 S3 C3 F7 . . . . 70.1(2) ?
O6 S3 C3 F7 . . . . -54.9(2) ?
N2 S3 C3 F7 . . . . -175.92(17) ?
O8 S4 C4 F11 . . . . -177.28(17) ?
O7 S4 C4 F11 . . . . -54.0(2) ?
N2 S4 C4 F11 . . . . 68.9(2) ?
O8 S4 C4 F10 . . . . -57.2(2) ?
O7 S4 C4 F10 . . . . 66.1(2) ?
N2 S4 C4 F10 . . . . -170.98(17) ?
O8 S4 C4 F12 . . . . 62.3(2) ?
O7 S4 C4 F12 . . . . -174.42(17) ?
N2 S4 C4 F12 . . . . -51.5(2) ?
O4 Li3 N3 C5 . . . . -56.2(14) ?
O8 Li3 N3 C5 . . . . -166.0(12) ?
N4 Li3 N3 C5 . . . . 73.1(14) ?
O4 Li3 N4 C7 . . . . -157.1(12) ?
O8 Li3 N4 C7 . . . . -48.6(14) ?
N3 Li3 N4 C7 . . . . 80.8(13) ?
